data_4067119
loop_
_publ_author_name
'Dureen, Meghan A.'
'Brown, Christopher C.'
'Stephan, Douglas W.'

_publ_section_title
;
 Addition of Enamines or Pyrroles and B(C6F5)3&#x201C;Frustrated Lewis
 Pairs&#x201D; to Alkynes
;
_journal_issue 23
_journal_name_full Organometallics
_journal_page_first 6422
_journal_paper_doi 10.1021/om1008346
_journal_volume 29
_journal_year 2010
_chemical_formula_sum 'C33 H17 B F15 N'
_chemical_formula_weight 723.29
_chemical_name_systematic
; 
 ? 
;
_space_group_IT_number 14
_symmetry_cell_setting monoclinic
_symmetry_space_group_name_Hall '-P 2ybc'
_symmetry_space_group_name_H-M 'P 1 21/c 1'
_atom_sites_solution_hydrogens geom
_atom_sites_solution_primary direct
_atom_sites_solution_secondary difmap
_audit_creation_method SHELXL-97
_cell_angle_alpha 90.00
_cell_angle_beta 94.286(6)
_cell_angle_gamma 90.00
_cell_formula_units_Z 4
_cell_length_a 14.767(3)
_cell_length_b 12.815(2)
_cell_length_c 15.639(3)
_cell_measurement_reflns_used 7644
_cell_measurement_temperature 150(2)
_cell_measurement_theta_max 26.15
_cell_measurement_theta_min 2.53
_cell_volume 2951.2(9)
_computing_cell_refinement 'Bruker SAINT'
_computing_data_collection 'Bruker APEX2'
_computing_data_reduction 'Bruker SAINT'
_computing_molecular_graphics 'Bruker SHELXTL'
_computing_publication_material 'Bruker SHELXTL'
_computing_structure_refinement 'SHELXL-97 (Sheldrick, 1997)'
_computing_structure_solution 'SHELXS-97 (Sheldrick, 1990)'
_diffrn_ambient_temperature 150(2)
_diffrn_measured_fraction_theta_full 0.981
_diffrn_measured_fraction_theta_max 0.981
_diffrn_measurement_device_type 'Bruker APEX-II CCD'
_diffrn_measurement_method '\f and \w scans'
_diffrn_radiation_monochromator graphite
_diffrn_radiation_source 'fine-focus sealed tube'
_diffrn_radiation_type MoK\a
_diffrn_radiation_wavelength 0.71073
_diffrn_reflns_av_R_equivalents 0.0465
_diffrn_reflns_av_sigmaI/netI 0.0367
_diffrn_reflns_limit_h_max 19
_diffrn_reflns_limit_h_min -19
_diffrn_reflns_limit_k_max 16
_diffrn_reflns_limit_k_min -16
_diffrn_reflns_limit_l_max 20
_diffrn_reflns_limit_l_min -20
_diffrn_reflns_number 41009
_diffrn_reflns_theta_full 27.53
_diffrn_reflns_theta_max 27.53
_diffrn_reflns_theta_min 2.06
_diffrn_standards_number 0
_exptl_absorpt_coefficient_mu 0.161
_exptl_absorpt_correction_T_max 0.9809
_exptl_absorpt_correction_T_min 0.9624
_exptl_absorpt_correction_type multi-scan
_exptl_absorpt_process_details SADABS
_exptl_crystal_colour colourless
_exptl_crystal_density_diffrn 1.628
_exptl_crystal_density_method 'not measured'
_exptl_crystal_description block
_exptl_crystal_F_000 1448
_exptl_crystal_size_max 0.24
_exptl_crystal_size_mid 0.16
_exptl_crystal_size_min 0.12
_refine_diff_density_max 0.571
_refine_diff_density_min -0.560
_refine_diff_density_rms 0.063
_refine_ls_extinction_method none
_refine_ls_goodness_of_fit_ref 1.138
_refine_ls_hydrogen_treatment constr
_refine_ls_matrix_type full
_refine_ls_number_parameters 462
_refine_ls_number_reflns 6682
_refine_ls_number_restraints 0
_refine_ls_restrained_S_all 1.138
_refine_ls_R_factor_all 0.0919
_refine_ls_R_factor_gt 0.0669
_refine_ls_shift/su_max 0.000
_refine_ls_shift/su_mean 0.000
_refine_ls_structure_factor_coef Fsqd
_refine_ls_weighting_details 'calc w=1/[\s^2^(Fo^2^)+(0.0192P)^2^+6.1917P] where P=(Fo^2^+2Fc^2^)/3'
_refine_ls_weighting_scheme calc
_refine_ls_wR_factor_gt 0.1311
_refine_ls_wR_factor_ref 0.1403
_reflns_number_gt 4930
_reflns_number_total 6682
_reflns_threshold_expression >2sigma(I)
_cod_data_source_file om1008346_si_002.cif
_cod_data_source_block MeNC4H(2,5-Me2)(3-PhC=C(H)(C6F5)B(C6F5)2)
_cod_depositor_comments
;
The following automatic conversions were performed:

'_symmetry_cell_setting' value 'Monoclinic' changed to 'monoclinic'
according to /home/saulius/struct/CIF-dictionaries/cif_core.dic
dictionary named 'cif_core.dic' version 2.4.1 from 2010-06-29.

Automatic conversion script
Id: cif_fix_values 1715 2011-07-08 13:25:40Z adriana 
;
_cod_original_cell_volume 2951.1(9)
_cod_original_sg_symbol_H-M P2(1)/c
_cod_database_code 4067119

loop_
_symmetry_equiv_pos_as_xyz
'x, y, z'
'-x, y+1/2, -z+1/2'
'-x, -y, -z'
'x, -y-1/2, z-1/2'

loop_
_atom_site_label
_atom_site_type_symbol
_atom_site_fract_x
_atom_site_fract_y
_atom_site_fract_z
_atom_site_U_iso_or_equiv
_atom_site_adp_type
_atom_site_occupancy
_atom_site_symmetry_multiplicity
_atom_site_calc_flag
_atom_site_refinement_flags
C22 C 0.3751(2) 0.1906(2) 0.86069(18) 0.0234(6) Uani 1 1 d .
C28 C 0.2176(2) 0.0862(2) 0.82440(18) 0.0255(6) Uani 1 1 d .
C10 C 0.1072(2) 0.2459(2) 1.06084(19) 0.0246(6) Uani 1 1 d .
C16 C 0.2796(2) 0.3452(2) 0.96945(18) 0.0240(6) Uani 1 1 d .
C24 C 0.4419(2) 0.3100(2) 0.7593(2) 0.0314(7) Uani 1 1 d .
C33 C 0.1247(2) 0.0737(2) 0.82346(19) 0.0293(7) Uani 1 1 d .
C17 C 0.2569(2) 0.4420(2) 0.9331(2) 0.0282(7) Uani 1 1 d .
C18 C 0.3042(2) 0.5324(2) 0.9534(2) 0.0365(8) Uani 1 1 d .
C21 C 0.3537(2) 0.3476(2) 1.0293(2) 0.0294(7) Uani 1 1 d .
C23 C 0.3689(2) 0.2692(2) 0.79876(19) 0.0242(6) Uani 1 1 d .
C15 C 0.0862(2) 0.2185(2) 1.1435(2) 0.0298(7) Uani 1 1 d .
H6 H 0.1244 0.1710 1.1760 0.036 Uiso 1 1 calc R
C27 C 0.4623(2) 0.1556(3) 0.8784(2) 0.0356(8) Uani 1 1 d .
C19 C 0.3756(2) 0.5304(3) 1.0133(2) 0.0395(9) Uani 1 1 d .
C29 C 0.2543(2) 0.0287(3) 0.7597(2) 0.0329(7) Uani 1 1 d .
C12 C -0.0228(2) 0.3628(3) 1.0543(2) 0.0364(8) Uani 1 1 d .
H3 H -0.0593 0.4137 1.0240 0.044 Uiso 1 1 calc R
C25 C 0.5264(2) 0.2695(3) 0.7795(2) 0.0409(8) Uani 1 1 d .
C11 C 0.0519(2) 0.3214(2) 1.0175(2) 0.0297(7) Uani 1 1 d .
H2 H 0.0660 0.3444 0.9623 0.036 Uiso 1 1 calc R
C31 C 0.1132(3) -0.0437(3) 0.7060(2) 0.0399(9) Uani 1 1 d .
C13 C -0.0448(2) 0.3310(3) 1.1344(2) 0.0360(8) Uani 1 1 d .
H4 H -0.0971 0.3580 1.1586 0.043 Uiso 1 1 calc R
C32 C 0.0722(2) 0.0106(3) 0.7677(2) 0.0362(8) Uani 1 1 d .
C20 C 0.4011(2) 0.4377(3) 1.0520(2) 0.0357(8) Uani 1 1 d .
C14 C 0.0105(2) 0.2593(3) 1.1790(2) 0.0365(8) Uani 1 1 d .
H5 H -0.0036 0.2378 1.2346 0.044 Uiso 1 1 calc R
C30 C 0.2048(3) -0.0344(3) 0.7017(2) 0.0404(9) Uani 1 1 d .
C26 C 0.5362(2) 0.1925(3) 0.8398(2) 0.0467(10) Uani 1 1 d .
F1 F 0.38286(13) 0.25855(15) 1.06796(12) 0.0389(5) Uani 1 1 d .
F5 F 0.18428(13) 0.44999(14) 0.87488(12) 0.0372(5) Uani 1 1 d .
F9 F 0.43024(14) 0.38721(15) 0.70122(13) 0.0442(5) Uani 1 1 d .
F15 F 0.07566(13) 0.12628(17) 0.87953(13) 0.0450(5) Uani 1 1 d .
F14 F -0.01770(14) 0.00290(17) 0.77307(13) 0.0474(5) Uani 1 1 d .
F11 F 0.34501(14) 0.02931(16) 0.75132(13) 0.0449(5) Uani 1 1 d .
F10 F 0.28664(12) 0.30908(15) 0.77375(12) 0.0362(4) Uani 1 1 d .
F6 F 0.48005(14) 0.0762(2) 0.93572(15) 0.0603(7) Uani 1 1 d .
F2 F 0.47173(14) 0.43502(18) 1.11115(13) 0.0513(6) Uani 1 1 d .
F4 F 0.27792(16) 0.62362(15) 0.91510(17) 0.0561(6) Uani 1 1 d .
F3 F 0.42044(16) 0.61944(17) 1.03531(17) 0.0602(7) Uani 1 1 d .
F13 F 0.06431(17) -0.10650(18) 0.65095(13) 0.0592(7) Uani 1 1 d .
F12 F 0.24630(18) -0.08911(19) 0.64211(14) 0.0638(7) Uani 1 1 d .
F8 F 0.59844(15) 0.3057(2) 0.74130(15) 0.0640(7) Uani 1 1 d .
F7 F 0.61997(15) 0.1542(3) 0.86094(19) 0.0954(12) Uani 1 1 d .
B1 B 0.2826(2) 0.1485(3) 0.9004(2) 0.0227(7) Uani 1 1 d .
C1 C 0.22651(19) 0.2475(2) 0.94455(18) 0.0218(6) Uani 1 1 d .
H25 H 0.1759 0.2685 0.9019 0.026 Uiso 1 1 calc R
C2 C 0.18322(19) 0.1975(2) 1.02030(17) 0.0214(6) Uani 1 1 d .
C6 C 0.2946(2) 0.0692(2) 0.98606(18) 0.0225(6) Uani 1 1 d .
H27A H 0.3539 0.0839 1.0190 0.027 Uiso 1 1 calc R
C3 C 0.21807(19) 0.1022(2) 1.03803(18) 0.0231(6) Uani 1 1 d .
N1 N 0.2177(2) -0.0762(2) 1.02765(17) 0.0390(7) Uani 1 1 d .
C4 C 0.1808(2) 0.0073(2) 1.0816(2) 0.0299(7) Uani 1 1 d .
C5 C 0.2805(3) -0.0449(2) 0.9803(2) 0.0358(8) Uani 1 1 d .
C9 C 0.3316(4) -0.1180(3) 0.9279(2) 0.0633(14) Uani 1 1 d .
H50A H 0.3561 -0.1753 0.9642 0.095 Uiso 1 1 calc R
H50B H 0.3817 -0.0807 0.9038 0.095 Uiso 1 1 calc R
H50C H 0.2908 -0.1463 0.8813 0.095 Uiso 1 1 calc R
C7 C 0.2207(3) -0.0142(4) 1.1758(3) 0.0241(12) Uani 0.616(7) 1 d P
H10A H 0.2871 -0.0102 1.1783 0.036 Uiso 0.616(7) 1 calc PR
H10B H 0.2024 -0.0840 1.1935 0.036 Uiso 0.616(7) 1 calc PR
H10C H 0.1976 0.0381 1.2143 0.036 Uiso 0.616(7) 1 calc PR
C7A C 0.0860(7) -0.0161(8) 1.0520(8) 0.060(4) Uani 0.384(7) 1 d P
H10D H 0.0804 -0.0207 0.9893 0.090 Uiso 0.384(7) 1 calc PR
H10E H 0.0464 0.0395 1.0706 0.090 Uiso 0.384(7) 1 calc PR
H10F H 0.0680 -0.0827 1.0765 0.090 Uiso 0.384(7) 1 calc PR
C8 C 0.1851(5) -0.1842(3) 1.0368(3) 0.086(2) Uani 1 1 d .
H8A H 0.2153 -0.2300 0.9975 0.129 Uiso 1 1 calc R
H8B H 0.1193 -0.1867 1.0231 0.129 Uiso 1 1 calc R
H8C H 0.1992 -0.2078 1.0959 0.129 Uiso 1 1 calc R

loop_
_atom_site_aniso_label
_atom_site_aniso_U_11
_atom_site_aniso_U_22
_atom_site_aniso_U_33
_atom_site_aniso_U_23
_atom_site_aniso_U_13
_atom_site_aniso_U_12
C22 0.0297(15) 0.0197(14) 0.0208(14) -0.0035(11) 0.0032(12) -0.0028(12)
C28 0.0366(17) 0.0183(14) 0.0217(14) 0.0032(11) 0.0029(12) -0.0062(12)
C10 0.0268(15) 0.0211(14) 0.0259(15) -0.0024(12) 0.0025(12) -0.0030(12)
C16 0.0283(15) 0.0208(14) 0.0236(14) -0.0030(11) 0.0073(12) -0.0035(12)
C24 0.0431(19) 0.0260(16) 0.0252(15) 0.0040(13) 0.0035(14) -0.0072(14)
C33 0.0351(17) 0.0287(16) 0.0239(15) 0.0011(13) 0.0006(13) -0.0063(13)
C17 0.0324(17) 0.0209(14) 0.0327(16) -0.0035(12) 0.0113(13) 0.0021(12)
C18 0.048(2) 0.0140(14) 0.050(2) -0.0023(14) 0.0214(17) -0.0014(14)
C21 0.0331(17) 0.0281(16) 0.0276(16) -0.0025(13) 0.0069(13) -0.0035(13)
C23 0.0283(15) 0.0199(14) 0.0244(14) -0.0016(11) 0.0013(12) -0.0029(12)
C15 0.0411(18) 0.0222(15) 0.0263(15) 0.0000(12) 0.0031(13) 0.0029(13)
C27 0.0334(17) 0.0430(19) 0.0309(17) 0.0133(15) 0.0055(14) 0.0035(15)
C19 0.044(2) 0.0255(17) 0.052(2) -0.0162(15) 0.0204(17) -0.0156(15)
C29 0.0434(19) 0.0290(16) 0.0272(16) -0.0022(13) 0.0085(14) -0.0089(14)
C12 0.0332(18) 0.0382(19) 0.0376(18) 0.0010(15) 0.0012(14) 0.0077(15)
C25 0.0334(18) 0.055(2) 0.0355(18) 0.0089(17) 0.0101(15) -0.0129(17)
C11 0.0319(17) 0.0300(16) 0.0273(16) 0.0029(13) 0.0027(13) 0.0008(13)
C31 0.062(2) 0.0371(19) 0.0199(15) -0.0020(14) -0.0028(15) -0.0247(17)
C13 0.0353(18) 0.0340(18) 0.0394(19) -0.0056(15) 0.0086(15) 0.0012(14)
C32 0.0415(19) 0.0388(19) 0.0274(16) 0.0078(14) -0.0041(14) -0.0145(15)
C20 0.0336(18) 0.0393(19) 0.0352(18) -0.0129(15) 0.0081(14) -0.0097(15)
C14 0.049(2) 0.0349(18) 0.0275(16) -0.0021(14) 0.0132(15) -0.0006(16)
C30 0.064(2) 0.0341(18) 0.0248(16) -0.0068(14) 0.0124(16) -0.0144(17)
C26 0.0270(18) 0.069(3) 0.044(2) 0.022(2) 0.0068(15) 0.0051(18)
F1 0.0421(11) 0.0364(11) 0.0362(11) 0.0055(9) -0.0103(9) -0.0089(9)
F5 0.0419(11) 0.0263(10) 0.0432(11) 0.0064(8) 0.0013(9) 0.0070(8)
F9 0.0575(13) 0.0349(11) 0.0412(11) 0.0143(9) 0.0108(10) -0.0089(10)
F15 0.0306(10) 0.0558(13) 0.0487(12) -0.0211(10) 0.0029(9) -0.0084(9)
F14 0.0405(12) 0.0550(13) 0.0449(12) 0.0040(10) -0.0094(9) -0.0215(10)
F11 0.0464(12) 0.0445(12) 0.0462(12) -0.0208(10) 0.0196(10) -0.0113(10)
F10 0.0360(10) 0.0359(10) 0.0369(10) 0.0114(8) 0.0045(8) 0.0043(8)
F6 0.0396(12) 0.0805(17) 0.0630(15) 0.0460(13) 0.0181(11) 0.0206(12)
F2 0.0452(12) 0.0625(15) 0.0451(12) -0.0167(11) -0.0034(10) -0.0228(11)
F4 0.0660(15) 0.0158(9) 0.0886(18) 0.0029(10) 0.0195(13) 0.0017(9)
F3 0.0635(15) 0.0343(12) 0.0854(18) -0.0258(12) 0.0215(13) -0.0241(11)
F13 0.0861(17) 0.0599(15) 0.0302(11) -0.0121(10) -0.0055(11) -0.0405(13)
F12 0.0884(18) 0.0630(16) 0.0434(13) -0.0318(12) 0.0272(12) -0.0322(14)
F8 0.0382(12) 0.097(2) 0.0584(15) 0.0310(14) 0.0155(11) -0.0144(13)
F7 0.0299(12) 0.161(3) 0.098(2) 0.079(2) 0.0216(13) 0.0253(16)
B1 0.0271(17) 0.0197(15) 0.0211(15) 0.0008(12) 0.0011(13) -0.0004(13)
C1 0.0278(15) 0.0159(13) 0.0218(14) -0.0003(11) 0.0018(11) -0.0024(11)
C2 0.0236(14) 0.0195(13) 0.0207(14) -0.0006(11) -0.0008(11) -0.0039(11)
C6 0.0300(15) 0.0169(13) 0.0206(13) -0.0004(11) 0.0027(12) 0.0003(11)
C3 0.0253(15) 0.0214(14) 0.0228(14) 0.0007(11) 0.0037(11) -0.0050(11)
N1 0.076(2) 0.0188(13) 0.0231(13) -0.0009(11) 0.0107(14) -0.0126(13)
C4 0.0351(17) 0.0181(14) 0.0370(17) 0.0057(13) 0.0074(14) -0.0039(13)
C5 0.064(2) 0.0208(15) 0.0224(15) 0.0012(12) 0.0053(15) 0.0032(15)
C9 0.133(4) 0.0246(18) 0.037(2) 0.0041(16) 0.037(2) 0.020(2)
C7 0.032(3) 0.019(2) 0.021(2) -0.0045(18) 0.0049(19) 0.0009(19)
C7A 0.055(7) 0.035(5) 0.098(9) 0.004(5) 0.057(7) -0.001(5)
C8 0.185(6) 0.024(2) 0.056(3) -0.0109(19) 0.054(3) -0.036(3)

loop_
_atom_type_symbol
_atom_type_description
_atom_type_scat_dispersion_real
_atom_type_scat_dispersion_imag
_atom_type_scat_source
C C 0.0033 0.0016 'International Tables Vol C Tables 4.2.6.8 and 6.1.1.4'
H H 0.0000 0.0000 'International Tables Vol C Tables 4.2.6.8 and 6.1.1.4'
B B 0.0013 0.0007 'International Tables Vol C Tables 4.2.6.8 and 6.1.1.4'
N N 0.0061 0.0033 'International Tables Vol C Tables 4.2.6.8 and 6.1.1.4'
F F 0.0171 0.0103 'International Tables Vol C Tables 4.2.6.8 and 6.1.1.4'

loop_
_geom_angle_atom_site_label_1
_geom_angle_atom_site_label_2
_geom_angle_atom_site_label_3
_geom_angle
C27 C22 C23 112.8(3)
C27 C22 B1 127.9(3)
C23 C22 B1 119.2(3)
C33 C28 C29 111.7(3)
C33 C28 B1 125.4(3)
C29 C28 B1 122.3(3)
C15 C10 C11 117.3(3)
C15 C10 C2 121.5(3)
C11 C10 C2 121.2(3)
C21 C16 C17 114.2(3)
C21 C16 C1 124.0(3)
C17 C16 C1 121.8(3)
F9 C24 C25 120.3(3)
F9 C24 C23 120.9(3)
C25 C24 C23 118.8(3)
F15 C33 C28 120.9(3)
F15 C33 C32 113.4(3)
C28 C33 C32 125.7(3)
F5 C17 C18 116.9(3)
F5 C17 C16 119.6(3)
C18 C17 C16 123.4(3)
C19 C18 F4 120.2(3)
C19 C18 C17 119.8(3)
F4 C18 C17 119.9(3)
F1 C21 C20 117.0(3)
F1 C21 C16 119.7(3)
C20 C21 C16 123.4(3)
F10 C23 C24 116.3(3)
F10 C23 C22 119.1(3)
C24 C23 C22 124.7(3)
C14 C15 C10 121.1(3)
F6 C27 C26 115.2(3)
F6 C27 C22 120.4(3)
C26 C27 C22 124.4(3)
F3 C19 C18 120.0(3)
F3 C19 C20 120.3(3)
C18 C19 C20 119.6(3)
F11 C29 C30 114.7(3)
F11 C29 C28 120.5(3)
C30 C29 C28 124.8(3)
C13 C12 C11 120.9(3)
F8 C25 C26 120.8(3)
F8 C25 C24 120.4(3)
C26 C25 C24 118.9(3)
C12 C11 C10 120.9(3)
F13 C31 C30 120.4(3)
F13 C31 C32 120.7(3)
C30 C31 C32 118.9(3)
C12 C13 C14 119.0(3)
F14 C32 C31 120.1(3)
F14 C32 C33 120.9(3)
C31 C32 C33 119.0(3)
F2 C20 C19 120.0(3)
F2 C20 C21 120.5(3)
C19 C20 C21 119.5(3)
C13 C14 C15 120.8(3)
F12 C30 C31 119.5(3)
F12 C30 C29 120.8(3)
C31 C30 C29 119.7(3)
F7 C26 C25 118.7(3)
F7 C26 C27 120.8(3)
C25 C26 C27 120.5(3)
C22 B1 C28 109.8(2)
C22 B1 C6 117.5(2)
C28 B1 C6 107.4(2)
C22 B1 C1 110.9(2)
C28 B1 C1 112.1(2)
C6 B1 C1 98.9(2)
C16 C1 C2 112.7(2)
C16 C1 B1 117.8(2)
C2 C1 B1 104.3(2)
C3 C2 C10 126.0(3)
C3 C2 C1 111.4(2)
C10 C2 C1 122.4(2)
C5 C6 C3 101.7(2)
C5 C6 B1 122.9(2)
C3 C6 B1 102.8(2)
C2 C3 C6 115.9(2)
C2 C3 C4 132.4(3)
C6 C3 C4 109.3(2)
C5 N1 C8 126.8(3)
C5 N1 C4 114.2(3)
C8 N1 C4 118.9(3)
C7A C4 N1 93.2(5)
C7A C4 C3 113.0(5)
N1 C4 C3 99.2(2)
C7A C4 C7 122.8(5)
N1 C4 C7 106.1(3)
C3 C4 C7 116.0(3)
N1 C5 C6 112.1(3)
N1 C5 C9 122.4(3)
C6 C5 C9 125.5(3)

loop_
_geom_bond_atom_site_label_1
_geom_bond_atom_site_label_2
_geom_bond_distance
C22 C27 1.372(4)
C22 C23 1.396(4)
C22 B1 1.635(4)
C28 C33 1.380(4)
C28 C29 1.393(4)
C28 B1 1.673(4)
C10 C15 1.397(4)
C10 C11 1.407(4)
C10 C2 1.468(4)
C16 C21 1.385(4)
C16 C17 1.395(4)
C16 C1 1.514(4)
C24 F9 1.345(3)
C24 C25 1.366(5)
C24 C23 1.385(4)
C33 F15 1.357(4)
C33 C32 1.384(4)
C17 F5 1.358(4)
C17 C18 1.378(4)
C18 C19 1.356(5)
C18 F4 1.357(4)
C21 F1 1.347(4)
C21 C20 1.383(4)
C23 F10 1.348(3)
C15 C14 1.387(5)
C27 F6 1.368(4)
C27 C26 1.369(5)
C19 F3 1.352(4)
C19 C20 1.373(5)
C29 F11 1.356(4)
C29 C30 1.383(5)
C12 C13 1.378(5)
C12 C11 1.388(4)
C25 F8 1.342(4)
C25 C26 1.365(5)
C31 F13 1.348(4)
C31 C30 1.364(5)
C31 C32 1.366(5)
C13 C14 1.383(5)
C32 F14 1.340(4)
C20 F2 1.342(4)
C30 F12 1.350(4)
C26 F7 1.349(4)
B1 C6 1.680(4)
B1 C1 1.690(4)
C1 C2 1.528(4)
C2 C3 1.345(4)
C6 C5 1.478(4)
C6 C3 1.502(4)
C3 C4 1.518(4)
N1 C5 1.293(4)
N1 C8 1.476(4)
N1 C4 1.491(4)
C4 C7A 1.472(12)
C4 C7 1.568(5)
C5 C9 1.487(5)
